data_1517806
loop_
_publ_author_name
'Gushchin, Pavel V.'
'Kuznetsov, Maxim L.'
'Haukka, Matti'
'Kukushkin, Vadim Yu'

_publ_section_title
;
 Anionic halide&#x00B7;&#x00B7;&#x00B7;alcohol clusters in the solid
 state.
;
_journal_issue 40
_journal_name_full 'The journal of physical chemistry. A'
_journal_page_first 9529
_journal_page_last 9539
_journal_paper_doi 10.1021/jp506256a
_journal_volume 118
_journal_year 2014
_chemical_formula_moiety 'C32 H38 N10 Pt, 2(C H4 O), 2(Cl)'
_chemical_formula_sum 'C34 H46 Cl2 N10 O2 Pt'
_chemical_formula_weight 892.80
_chemical_name_systematic
; 
 ? 
;
_space_group_IT_number 61
_symmetry_cell_setting orthorhombic
_symmetry_space_group_name_Hall '-P 2ac 2ab'
_symmetry_space_group_name_H-M 'P b c a'
_atom_sites_solution_hydrogens geom
_atom_sites_solution_primary direct
_atom_sites_solution_secondary difmap
_audit_creation_method SHELXL-97
_cell_angle_alpha 90.00
_cell_angle_beta 90.00
_cell_angle_gamma 90.00
_cell_formula_units_Z 4
_cell_length_a 10.5253(5)
_cell_length_b 17.2681(8)
_cell_length_c 20.8581(10)
_cell_measurement_reflns_used 7835
_cell_measurement_temperature 150(2)
_cell_measurement_theta_max 31.60
_cell_measurement_theta_min 2.36
_cell_volume 3791.0(3)
_computing_cell_refinement 'SAINT (Bruker AXS, 2009)'
_computing_data_collection 'APEX2 (Bruker AXS, 2010)'
_computing_data_reduction 'SAINT (Bruker AXS, 2009)'
_computing_molecular_graphics 'CrystaMaker (CrystalMaker Software ltd., 2011)'
_computing_publication_material 'SHELXL-97 (Sheldrick, 2008)'
_computing_structure_refinement 'SHELXL-97 (Sheldrick, 2008)'
_computing_structure_solution 'SHELXS-97 (Sheldrick, 2008)'
_diffrn_ambient_temperature 150(2)
_diffrn_detector_area_resol_mean 16
_diffrn_measured_fraction_theta_full 0.992
_diffrn_measured_fraction_theta_max 0.992
_diffrn_measurement_device '62mm x 62mm CCD camera on \k-goniostat'
_diffrn_measurement_device_type 'Bruker KAPPA APEX II DUO CCD'
_diffrn_measurement_method '\f scans and \w scans with \k offset'
_diffrn_radiation_collimation '0.5 mm double-pinhole'
_diffrn_radiation_monochromator 'toroidally curved graphite crystal'
_diffrn_radiation_source 'fine-focus sealed tube'
_diffrn_radiation_type MoK\a
_diffrn_radiation_wavelength 0.71073
_diffrn_reflns_av_R_equivalents 0.0651
_diffrn_reflns_av_sigmaI/netI 0.0469
_diffrn_reflns_limit_h_max 13
_diffrn_reflns_limit_h_min -12
_diffrn_reflns_limit_k_max 20
_diffrn_reflns_limit_k_min -22
_diffrn_reflns_limit_l_max 27
_diffrn_reflns_limit_l_min -27
_diffrn_reflns_number 18458
_diffrn_reflns_theta_full 27.50
_diffrn_reflns_theta_max 27.50
_diffrn_reflns_theta_min 1.95
_exptl_absorpt_coefficient_mu 3.887
_exptl_absorpt_correction_T_max 0.7645
_exptl_absorpt_correction_T_min 0.3740
_exptl_absorpt_correction_type numerical
_exptl_absorpt_process_details 'SADABS (Sheldrick, 2008)'
_exptl_crystal_colour colourless
_exptl_crystal_density_diffrn 1.564
_exptl_crystal_density_method 'not measured'
_exptl_crystal_description plate
_exptl_crystal_F_000 1792
_exptl_crystal_size_max 0.31
_exptl_crystal_size_mid 0.18
_exptl_crystal_size_min 0.07
_refine_diff_density_max 1.358
_refine_diff_density_min -1.200
_refine_diff_density_rms 0.103
_refine_ls_extinction_method none
_refine_ls_goodness_of_fit_ref 1.004
_refine_ls_hydrogen_treatment constr
_refine_ls_matrix_type full
_refine_ls_number_parameters 227
_refine_ls_number_reflns 4327
_refine_ls_number_restraints 0
_refine_ls_restrained_S_all 1.004
_refine_ls_R_factor_all 0.0758
_refine_ls_R_factor_gt 0.0334
_refine_ls_shift/su_max 0.001
_refine_ls_shift/su_mean 0.000
_refine_ls_structure_factor_coef Fsqd
_refine_ls_weighting_details 'calc w=1/[\s^2^(Fo^2^)+(0.0266P)^2^+1.1687P] where P=(Fo^2^+2Fc^2^)/3'
_refine_ls_weighting_scheme calc
_refine_ls_wR_factor_gt 0.0570
_refine_ls_wR_factor_ref 0.0668
_reflns_number_gt 2583
_reflns_number_total 4327
_reflns_threshold_expression >2sigma(I)
_cod_data_source_file jp506256a_si_001.cif
_cod_data_source_block 1cl2meoh2
_cod_depositor_comments
;
The following automatic conversions were performed:

'_symmetry_cell_setting' value 'Orthorhombic' changed to
'orthorhombic' according to
/home/saulius/struct/COD-crude-data--automatic-downloads/rss-feeds/ACS/lib/dictionaries/cif_core.dic
dictionary named 'cif_core.dic' version 2.4.2 from 2011-04-26.

Automatic conversion script
Id: cif_fix_values 2281 2013-09-26 08:29:07Z andrius 

 Adding full bibliography for 1517806--1517811.cif.
;
_cod_database_code 1517806

loop_
_symmetry_equiv_pos_as_xyz
'x, y, z'
'-x+1/2, -y, z+1/2'
'x+1/2, -y+1/2, -z'
'-x, y+1/2, -z+1/2'
'-x, -y, -z'
'x-1/2, y, -z-1/2'
'-x-1/2, y-1/2, z'
'x, -y-1/2, z-1/2'

loop_
_atom_site_label
_atom_site_type_symbol
_atom_site_fract_x
_atom_site_fract_y
_atom_site_fract_z
_atom_site_U_iso_or_equiv
_atom_site_adp_type
_atom_site_occupancy
_atom_site_symmetry_multiplicity
_atom_site_calc_flag
_atom_site_refinement_flags
Pt1 Pt 0.0000 0.5000 0.5000 0.01477(6) Uani 1 2 d S
N1 N 0.1462(3) 0.57162(16) 0.51862(14) 0.0161(7) Uani 1 1 d .
N2 N 0.3278(3) 0.63672(17) 0.48418(13) 0.0230(8) Uani 1 1 d .
H2N H 0.3248 0.6696 0.5164 0.028 Uiso 1 1 calc R
H2M H 0.3889 0.6403 0.4555 0.028 Uiso 1 1 calc R
N3 N 0.2538(3) 0.53281(17) 0.42516(12) 0.0162(6) Uani 1 1 d .
N4 N 0.3082(3) 0.40621(16) 0.39904(14) 0.0193(7) Uani 1 1 d .
N5 N 0.1314(3) 0.42971(16) 0.46386(14) 0.0185(7) Uani 1 1 d .
H5N H 0.1226 0.3796 0.4703 0.022 Uiso 1 1 calc R
C1 C 0.1490(3) 0.6079(2) 0.58102(16) 0.0191(8) Uani 1 1 d .
C2 C 0.1993(4) 0.5667(2) 0.63158(18) 0.0288(9) Uani 1 1 d .
H2 H 0.2361 0.5172 0.6247 0.035 Uiso 1 1 calc R
C3 C 0.1953(5) 0.5985(2) 0.69268(18) 0.0413(12) Uani 1 1 d .
H3 H 0.2298 0.5709 0.7280 0.050 Uiso 1 1 calc R
C4 C 0.1409(4) 0.6707(2) 0.70191(19) 0.0399(11) Uani 1 1 d .
H4 H 0.1371 0.6922 0.7438 0.048 Uiso 1 1 calc R
C5 C 0.0925(4) 0.7115(2) 0.65093(18) 0.0315(10) Uani 1 1 d .
H5A H 0.0566 0.7614 0.6575 0.038 Uiso 1 1 calc R
C6 C 0.0961(3) 0.6798(2) 0.58981(17) 0.0229(8) Uani 1 1 d .
H6 H 0.0622 0.7076 0.5544 0.027 Uiso 1 1 calc R
C7 C 0.2403(4) 0.5818(2) 0.47884(17) 0.0174(8) Uani 1 1 d .
C8 C 0.2406(4) 0.5639(2) 0.36073(16) 0.0199(8) Uani 1 1 d .
C9 C 0.3260(4) 0.6153(2) 0.33566(17) 0.0304(9) Uani 1 1 d .
H9 H 0.3965 0.6323 0.3604 0.036 Uiso 1 1 calc R
C10 C 0.3084(5) 0.6426(2) 0.2729(2) 0.0412(12) Uani 1 1 d .
H10 H 0.3662 0.6792 0.2553 0.049 Uiso 1 1 calc R
C11 C 0.2081(4) 0.6167(2) 0.23692(19) 0.0385(11) Uani 1 1 d .
H11 H 0.1973 0.6348 0.1943 0.046 Uiso 1 1 calc R
C12 C 0.1241(4) 0.5653(2) 0.2620(2) 0.0364(10) Uani 1 1 d .
H12 H 0.0553 0.5474 0.2366 0.044 Uiso 1 1 calc R
C13 C 0.1380(4) 0.5386(2) 0.32475(19) 0.0280(9) Uani 1 1 d .
H13 H 0.0780 0.5036 0.3426 0.034 Uiso 1 1 calc R
C14 C 0.2293(3) 0.45288(19) 0.43139(16) 0.0179(8) Uani 1 1 d .
C15 C 0.4398(3) 0.4276(2) 0.38479(19) 0.0273(9) Uani 1 1 d .
H15A H 0.4558 0.4806 0.3996 0.041 Uiso 1 1 calc R
H15B H 0.4543 0.4245 0.3384 0.041 Uiso 1 1 calc R
H15C H 0.4976 0.3919 0.4068 0.041 Uiso 1 1 calc R
C19 C 0.2760(4) 0.3242(2) 0.39398(19) 0.0306(10) Uani 1 1 d .
H19A H 0.2992 0.2977 0.4339 0.046 Uiso 1 1 calc R
H19B H 0.3228 0.3011 0.3581 0.046 Uiso 1 1 calc R
H19C H 0.1846 0.3187 0.3866 0.046 Uiso 1 1 calc R
O1S O 0.1552(3) 0.28808(14) 0.54602(13) 0.0282(6) Uani 1 1 d .
H1O H 0.2259 0.3096 0.5516 0.042 Uiso 1 1 calc R
C1S C 0.0732(4) 0.3058(3) 0.5986(2) 0.0475(12) Uani 1 1 d .
H1SA H -0.0153 0.2975 0.5858 0.071 Uiso 1 1 calc R
H1SB H 0.0850 0.3600 0.6112 0.071 Uiso 1 1 calc R
H1SC H 0.0937 0.2721 0.6349 0.071 Uiso 1 1 calc R
Cl1 Cl 0.38993(9) 0.38951(6) 0.56306(5) 0.0278(2) Uani 1 1 d .

loop_
_atom_site_aniso_label
_atom_site_aniso_U_11
_atom_site_aniso_U_22
_atom_site_aniso_U_33
_atom_site_aniso_U_23
_atom_site_aniso_U_13
_atom_site_aniso_U_12
Pt1 0.01328(9) 0.01249(9) 0.01855(8) -0.00209(9) 0.00117(10) -0.00072(9)
N1 0.0140(16) 0.0127(15) 0.0217(14) -0.0050(11) -0.0005(13) -0.0023(13)
N2 0.0238(17) 0.0215(17) 0.0236(16) -0.0043(12) 0.0064(14) -0.0075(15)
N3 0.0174(14) 0.0115(14) 0.0196(14) -0.0013(12) 0.0006(14) 0.0001(14)
N4 0.0182(15) 0.0116(16) 0.0281(16) -0.0038(13) 0.0027(14) 0.0028(13)
N5 0.0161(15) 0.0106(15) 0.0288(16) -0.0028(13) 0.0032(15) 0.0008(13)
C1 0.0167(17) 0.0143(19) 0.0262(17) -0.0049(15) 0.0021(16) -0.0058(16)
C2 0.036(2) 0.021(2) 0.030(2) -0.0019(17) -0.002(2) 0.004(2)
C3 0.065(3) 0.034(3) 0.025(2) 0.0017(19) -0.010(2) 0.008(3)
C4 0.059(3) 0.034(3) 0.026(2) -0.0118(19) -0.002(2) 0.002(2)
C5 0.040(2) 0.020(2) 0.034(2) -0.0074(17) 0.006(2) 0.001(2)
C6 0.025(2) 0.017(2) 0.0266(18) -0.0005(16) 0.0009(18) -0.0022(18)
C7 0.0180(19) 0.0107(18) 0.0234(16) -0.0011(14) -0.0034(17) 0.0004(16)
C8 0.0223(19) 0.0148(19) 0.0225(17) -0.0021(15) -0.0007(18) 0.0092(17)
C9 0.029(2) 0.031(2) 0.032(2) 0.0066(19) -0.0052(19) -0.008(2)
C10 0.052(3) 0.037(3) 0.035(2) 0.013(2) 0.000(3) -0.002(2)
C11 0.057(3) 0.031(3) 0.028(2) 0.0039(19) -0.009(2) 0.015(3)
C12 0.038(2) 0.035(3) 0.036(2) -0.0036(19) -0.019(2) 0.010(2)
C13 0.029(2) 0.020(2) 0.034(2) -0.0033(18) -0.004(2) 0.0010(19)
C14 0.0192(18) 0.014(2) 0.0200(17) -0.0012(15) 0.0003(17) -0.0030(15)
C15 0.0190(19) 0.025(2) 0.037(2) -0.0049(18) 0.006(2) -0.0003(18)
C19 0.034(2) 0.018(2) 0.041(2) -0.0075(18) 0.010(2) -0.0018(19)
O1S 0.0275(14) 0.0177(14) 0.0393(15) -0.0047(12) -0.0014(14) -0.0020(13)
C1S 0.043(3) 0.048(3) 0.052(3) -0.005(2) 0.007(3) -0.016(3)
Cl1 0.0204(4) 0.0292(5) 0.0339(4) 0.0002(4) 0.0011(5) -0.0036(4)

loop_
_atom_type_symbol
_atom_type_description
_atom_type_scat_dispersion_real
_atom_type_scat_dispersion_imag
_atom_type_scat_source
C C 0.0033 0.0016 'International Tables Vol C Tables 4.2.6.8 and 6.1.1.4'
H H 0.0000 0.0000 'International Tables Vol C Tables 4.2.6.8 and 6.1.1.4'
Cl Cl 0.1484 0.1585 'International Tables Vol C Tables 4.2.6.8 and 6.1.1.4'
N N 0.0061 0.0033 'International Tables Vol C Tables 4.2.6.8 and 6.1.1.4'
O O 0.0106 0.0060 'International Tables Vol C Tables 4.2.6.8 and 6.1.1.4'
Pt Pt -1.7033 8.3905 'International Tables Vol C Tables 4.2.6.8 and 6.1.1.4'

loop_
_geom_angle_atom_site_label_1
_geom_angle_atom_site_label_2
_geom_angle_atom_site_label_3
_geom_angle
_geom_angle_site_symmetry_1
_geom_angle_site_symmetry_3
N5 Pt1 N5 179.998(1) . 5_566
N5 Pt1 N1 94.79(12) . 5_566
N5 Pt1 N1 85.21(12) 5_566 5_566
N5 Pt1 N1 85.21(12) . .
N5 Pt1 N1 94.79(12) 5_566 .
N1 Pt1 N1 180.0 5_566 .
C7 N1 C1 119.9(3) . .
C7 N1 Pt1 122.7(2) . .
C1 N1 Pt1 117.1(2) . .
C7 N2 H2N 120.0 . .
C7 N2 H2M 120.0 . .
H2N N2 H2M 120.0 . .
C14 N3 C7 119.7(3) . .
C14 N3 C8 115.4(3) . .
C7 N3 C8 120.2(3) . .
C14 N4 C19 118.4(3) . .
C14 N4 C15 122.5(3) . .
C19 N4 C15 116.7(3) . .
C14 N5 Pt1 124.2(2) . .
C14 N5 H5N 117.9 . .
Pt1 N5 H5N 117.9 . .
C6 C1 C2 121.4(3) . .
C6 C1 N1 120.3(3) . .
C2 C1 N1 118.2(3) . .
C1 C2 C3 119.1(4) . .
C1 C2 H2 120.4 . .
C3 C2 H2 120.4 . .
C4 C3 C2 119.7(4) . .
C4 C3 H3 120.1 . .
C2 C3 H3 120.1 . .
C5 C4 C3 120.5(4) . .
C5 C4 H4 119.8 . .
C3 C4 H4 119.8 . .
C4 C5 C6 119.9(4) . .
C4 C5 H5A 120.0 . .
C6 C5 H5A 120.0 . .
C1 C6 C5 119.4(3) . .
C1 C6 H6 120.3 . .
C5 C6 H6 120.3 . .
N1 C7 N2 124.8(3) . .
N1 C7 N3 120.1(3) . .
N2 C7 N3 115.2(3) . .
C9 C8 C13 120.7(3) . .
C9 C8 N3 122.1(3) . .
C13 C8 N3 117.3(3) . .
C8 C9 C10 119.2(4) . .
C8 C9 H9 120.4 . .
C10 C9 H9 120.4 . .
C11 C10 C9 120.1(4) . .
C11 C10 H10 119.9 . .
C9 C10 H10 119.9 . .
C12 C11 C10 120.3(4) . .
C12 C11 H11 119.8 . .
C10 C11 H11 119.8 . .
C11 C12 C13 120.6(4) . .
C11 C12 H12 119.7 . .
C13 C12 H12 119.7 . .
C8 C13 C12 119.0(4) . .
C8 C13 H13 120.5 . .
C12 C13 H13 120.5 . .
N5 C14 N4 124.8(3) . .
N5 C14 N3 119.7(3) . .
N4 C14 N3 115.4(3) . .
N4 C15 H15A 109.5 . .
N4 C15 H15B 109.5 . .
H15A C15 H15B 109.5 . .
N4 C15 H15C 109.5 . .
H15A C15 H15C 109.5 . .
H15B C15 H15C 109.5 . .
N4 C19 H19A 109.5 . .
N4 C19 H19B 109.5 . .
H19A C19 H19B 109.5 . .
N4 C19 H19C 109.5 . .
H19A C19 H19C 109.5 . .
H19B C19 H19C 109.5 . .
C1S O1S H1O 109.5 . .
O1S C1S H1SA 109.5 . .
O1S C1S H1SB 109.5 . .
H1SA C1S H1SB 109.5 . .
O1S C1S H1SC 109.5 . .
H1SA C1S H1SC 109.5 . .
H1SB C1S H1SC 109.5 . .

loop_
_geom_bond_atom_site_label_1
_geom_bond_atom_site_label_2
_geom_bond_distance
_geom_bond_site_symmetry_2
_geom_bond_publ_flag
Pt1 N5 1.989(3) . yes
Pt1 N5 1.989(3) 5_566 ?
Pt1 N1 2.012(3) 5_566 ?
Pt1 N1 2.012(3) . yes
N1 C7 1.304(5) . yes
N1 C1 1.445(4) . yes
N2 C7 1.327(4) . yes
N2 H2N 0.8800 . ?
N2 H2M 0.8800 . ?
N3 C14 1.410(4) . yes
N3 C7 1.410(4) . yes
N3 C8 1.454(4) . yes
N4 C14 1.340(4) . yes
N4 C19 1.461(4) . yes
N4 C15 1.464(4) . yes
N5 C14 1.296(4) . yes
N5 H5N 0.8800 . ?
C1 C6 1.373(5) . ?
C1 C2 1.378(5) . ?
C2 C3 1.388(5) . ?
C2 H2 0.9500 . ?
C3 C4 1.386(5) . ?
C3 H3 0.9500 . ?
C4 C5 1.373(5) . ?
C4 H4 0.9500 . ?
C5 C6 1.388(5) . ?
C5 H5A 0.9500 . ?
C6 H6 0.9500 . ?
C8 C9 1.367(5) . ?
C8 C13 1.386(5) . ?
C9 C10 1.405(5) . ?
C9 H9 0.9500 . ?
C10 C11 1.370(6) . ?
C10 H10 0.9500 . ?
C11 C12 1.357(6) . ?
C11 H11 0.9500 . ?
C12 C13 1.396(5) . ?
C12 H12 0.9500 . ?
C13 H13 0.9500 . ?
C15 H15A 0.9800 . ?
C15 H15B 0.9800 . ?
C15 H15C 0.9800 . ?
C19 H19A 0.9800 . ?
C19 H19B 0.9800 . ?
C19 H19C 0.9800 . ?
O1S C1S 1.429(5) . ?
O1S H1O 0.8400 . ?
C1S H1SA 0.9800 . ?
C1S H1SB 0.9800 . ?
C1S H1SC 0.9800 . ?

loop_
_geom_hbond_atom_site_label_D
_geom_hbond_atom_site_label_H
_geom_hbond_atom_site_label_A
_geom_hbond_distance_DH
_geom_hbond_distance_HA
_geom_hbond_distance_DA
_geom_hbond_angle_DHA
_geom_hbond_site_symmetry_A
_geom_hbond_publ_flag
O1S H1O Cl1 0.84 2.22 3.049(3) 167.9 . yes
N5 H5N O1S 0.88 2.26 2.997(4) 141.1 . yes
N2 H2N O1S 0.88 2.15 2.920(4) 146.2 7_665 yes
N2 H2M Cl1 0.88 2.42 3.163(3) 143.0 5_666 yes
